data_7135589
loop_
_publ_author_name
'Mboyi, Cl&#xe8;ve D'
'Sabbadin, Henri'
'Penouilh, Marie-Jos&#xe9;'
'Bonnin, Quentin'
'Amardeil, R&#xe9;gine'
'Cattey, H&#xe9;l&#xe8;ne'
'Fournier, Sophie'
'Devillers, Charles H.'
'Roger, Julien'
'Hierso, Jean-Cyrille'

_publ_section_title
;
 Small cavitand macrocycles from direct C-C coupling of <i>s</i>-aryl
 tetrazine units.
;
_journal_issue 26
_journal_name_full 'Chemical communications (Cambridge, England)'
_journal_page_first 6987
_journal_page_last 6991
_journal_paper_doi 10.1039/d6cc00124f
_journal_volume 62
_journal_year 2026
_chemical_formula_moiety 'C28 H16 Br2 N8'
_chemical_formula_sum 'C28 H16 Br2 N8'
_chemical_formula_weight 624.31
_space_group_crystal_system orthorhombic
_space_group_IT_number 33
_space_group_name_Hall 'P 2c -2n'
_space_group_name_H-M_alt 'P n a 21'
_atom_sites_solution_hydrogens geom
_atom_sites_solution_primary dual
_audit_creation_method
;
Olex2 1.3
(compiled 2020.11.12 svn.r5f609507 for OlexSys, GUI svn.r6408)
;
_audit_update_record
;
2025-11-07 deposited with the CCDC.	2026-03-09 downloaded from the CCDC.
;
_cell_angle_alpha 90
_cell_angle_beta 90
_cell_angle_gamma 90
_cell_formula_units_Z 8
_cell_length_a 14.2290(4)
_cell_length_b 12.9685(4)
_cell_length_c 26.3149(7)
_cell_measurement_reflns_used 9997
_cell_measurement_temperature 115
_cell_measurement_theta_max 27.16
_cell_measurement_theta_min 2.63
_cell_volume 4855.9(2)
_computing_cell_refinement 'SAINT V8.40B (Bruker, 2016)'
_computing_data_collection 'APEX3 (Bruker, 2020)'
_computing_data_reduction 'SAINT V8.40B (Bruker, 2016)'
_computing_molecular_graphics 'Olex2 1.3 (Dolomanov et al., 2009)'
_computing_publication_material 'Olex2 1.3 (Dolomanov et al., 2009)'
_computing_structure_refinement 'SHELXL 2018/3 (Sheldrick, 2015)'
_computing_structure_solution 'SHELXT 2018/2 (Sheldrick, 2018)'
_diffrn_ambient_temperature 115
_diffrn_detector 'CCD Plate'
_diffrn_detector_area_resol_mean '512 x 512'
_diffrn_detector_type APEX2
_diffrn_measured_fraction_theta_full 0.999
_diffrn_measured_fraction_theta_max 0.999
_diffrn_measurement_device '\k-geometry diffractometer'
_diffrn_measurement_device_type 'Bruker APEX-II CCD'
_diffrn_measurement_method '\f and \w scans'
_diffrn_radiation_collimation '0.6 mm'
_diffrn_radiation_monochromator graphite
_diffrn_radiation_probe x-ray
_diffrn_radiation_type 'Mo K\a'
_diffrn_radiation_wavelength 0.71073
_diffrn_radiation_xray_symbol K-L~3~
_diffrn_reflns_av_R_equivalents 0.0539
_diffrn_reflns_av_unetI/netI 0.0359
_diffrn_reflns_Laue_measured_fraction_full 0.999
_diffrn_reflns_Laue_measured_fraction_max 0.999
_diffrn_reflns_limit_h_max 17
_diffrn_reflns_limit_h_min -18
_diffrn_reflns_limit_k_max 16
_diffrn_reflns_limit_k_min -15
_diffrn_reflns_limit_l_max 34
_diffrn_reflns_limit_l_min -34
_diffrn_reflns_number 120960
_diffrn_reflns_point_group_measured_fraction_full 0.999
_diffrn_reflns_point_group_measured_fraction_max 0.998
_diffrn_reflns_theta_full 25.242
_diffrn_reflns_theta_max 27.505
_diffrn_reflns_theta_min 2.629
_diffrn_source 'X-ray tube'
_diffrn_source_current 32.0
_diffrn_source_power 1.6
_diffrn_source_target Mo
_diffrn_source_type 'Siemens KFF Mo 2K-180'
_diffrn_source_voltage 50.0
_diffrn_standards_number 0
_exptl_absorpt_coefficient_mu 3.376
_exptl_absorpt_correction_T_max 0.7456
_exptl_absorpt_correction_T_min 0.5373
_exptl_absorpt_correction_type multi-scan
_exptl_absorpt_process_details
;
SADABS-2016/2 (Bruker,2016/2) was used for absorption correction.
wR2(int) was 0.0892 before and 0.0495 after correction.
The Ratio of minimum to maximum transmission is 0.7206.
The \l/2 correction factor is Not present.
;
_exptl_crystal_colour 'clear light pink'
_exptl_crystal_colour_lustre clear
_exptl_crystal_colour_modifier light
_exptl_crystal_colour_primary pink
_exptl_crystal_density_diffrn 1.708
_exptl_crystal_description prism
_exptl_crystal_F_000 2480
_exptl_crystal_recrystallization_method
'The material was recrystallised from a mixture of DCM and heptane  by slow evaporation'
_exptl_crystal_size_max 0.3
_exptl_crystal_size_mid 0.2
_exptl_crystal_size_min 0.15
_refine_diff_density_max 0.716
_refine_diff_density_min -0.504
_refine_diff_density_rms 0.069
_refine_ls_abs_structure_details
;
 Refined as an inversion twin.
;
_refine_ls_abs_structure_Flack 0.268(7)
_refine_ls_extinction_method none
_refine_ls_goodness_of_fit_ref 1.018
_refine_ls_hydrogen_treatment constr
_refine_ls_matrix_type full
_refine_ls_number_parameters 686
_refine_ls_number_reflns 11131
_refine_ls_number_restraints 1
_refine_ls_restrained_S_all 1.018
_refine_ls_R_factor_all 0.0467
_refine_ls_R_factor_gt 0.0294
_refine_ls_shift/su_max 0.001
_refine_ls_shift/su_mean 0.000
_refine_ls_structure_factor_coef Fsqd
_refine_ls_weighting_details 'w=1/[\s^2^(Fo^2^)+(0.0254P)^2^+2.6760P] where P=(Fo^2^+2Fc^2^)/3'
_refine_ls_weighting_scheme calc
_refine_ls_wR_factor_gt 0.0548
_refine_ls_wR_factor_ref 0.0596
_reflns_Friedel_coverage 0.956
_reflns_Friedel_fraction_full 0.999
_reflns_Friedel_fraction_max 0.998
_reflns_number_gt 9206
_reflns_number_total 11131
_reflns_threshold_expression 'I > 2\s(I)'
_cod_data_source_file d6cc00124f2.cif
_cod_data_source_block Compound_4a
_cod_depositor_comments 'Adding full bibliography for 7135589--7135593.cif.'
_cod_database_code 7135589
_shelx_shelxl_version_number 2018/3
_shelx_space_group_comment
;
The symmetry employed for this shelxl refinement is uniquely defined
by the following loop, which should always be used as a source of
symmetry information in preference to the above space-group names.
They are only intended as comments.
;
_shelx_estimated_absorpt_t_max 0.631
_shelx_estimated_absorpt_t_min 0.431
_olex2_refinement_description
;
1. Twinned data refinement
 Scales: 0.732(7)
 0.268(7)
2. Fixed Uiso
 At 1.2 times of:
  All C(H) groups
3.a Aromatic/amide H refined with riding coordinates:
 C2(H2), C3(H3), C4(H4), C5(H5), C10(H10), C11(H11), C12(H12), C13(H13),
 C16(H16), C17(H17), C18(H18), C19(H19), C25(H25), C26(H26), C27(H27), C28(H28),
  C30(H30), C31(H31), C32(H32), C33(H33), C38(H38), C39(H39), C40(H40),
 C41(H41), C44(H44), C45(H45), C46(H46), C47(H47), C53(H53), C54(H54), C55(H55),
  C56(H56)
;
_olex2_diffrn_ambient_temperature_device 'Oxford Cryosystems'
_olex2_exptl_crystal_mounting_method 'The crystal was mounted on a mylar loop with oil'
_olex2_submission_special_instructions 'No special instructions were received'

loop_
_space_group_symop_operation_xyz
'x, y, z'
'-x, -y, z+1/2'
'x+1/2, -y+1/2, z'
'-x+1/2, y+1/2, z+1/2'

loop_
_atom_site_label
_atom_site_type_symbol
_atom_site_fract_x
_atom_site_fract_y
_atom_site_fract_z
_atom_site_U_iso_or_equiv
_atom_site_adp_type
_atom_site_occupancy
_atom_site_site_symmetry_order
_atom_site_calc_flag
_atom_site_refinement_flags_posn
_atom_site_refinement_flags_adp
_atom_site_refinement_flags_occupancy
_atom_site_disorder_assembly
_atom_site_disorder_group
Br1 Br 0.53327(3) 0.95404(4) 0.79429(2) 0.02427(11) Uani 1 1 d . . . . .
Br2 Br 0.71120(3) 0.29457(4) 0.62179(2) 0.02834(12) Uani 1 1 d . . . . .
C1 C 0.4288(3) 0.8645(3) 0.78610(16) 0.0185(10) Uani 1 1 d . . . . .
C2 C 0.3458(3) 0.8953(4) 0.80944(17) 0.0257(11) Uani 1 1 d . . . . .
H2 H 0.343348 0.959317 0.826901 0.031 Uiso 1 1 calc R U . . .
C3 C 0.2675(3) 0.8339(5) 0.80747(18) 0.0291(13) Uani 1 1 d . . . . .
H3 H 0.210791 0.856167 0.823011 0.035 Uiso 1 1 calc R U . . .
C4 C 0.2708(4) 0.7399(4) 0.7830(2) 0.0275(14) Uani 1 1 d . . . . .
H4 H 0.217036 0.696474 0.782800 0.033 Uiso 1 1 calc R U . . .
C5 C 0.3527(3) 0.7088(4) 0.75876(18) 0.0218(10) Uani 1 1 d . . . . .
H5 H 0.354200 0.644572 0.741460 0.026 Uiso 1 1 calc R U . . .
C6 C 0.4334(3) 0.7715(4) 0.75950(18) 0.0177(10) Uani 1 1 d . . . . .
C7 C 0.5156(4) 0.7348(4) 0.7305(2) 0.0176(11) Uani 1 1 d . . . . .
C8 C 0.6615(3) 0.6677(3) 0.68151(16) 0.0145(9) Uani 1 1 d . . . . .
C9 C 0.7515(3) 0.6324(3) 0.65982(16) 0.0154(9) Uani 1 1 d . . . . .
C10 C 0.7958(3) 0.5480(3) 0.68296(17) 0.0202(10) Uani 1 1 d . . . . .
H10 H 0.763209 0.508559 0.707728 0.024 Uiso 1 1 calc R U . . .
C11 C 0.8871(3) 0.5220(4) 0.66982(18) 0.0217(10) Uani 1 1 d . . . . .
H11 H 0.916592 0.464058 0.685071 0.026 Uiso 1 1 calc R U . . .
C12 C 0.9353(3) 0.5807(3) 0.63445(17) 0.0208(10) Uani 1 1 d . . . . .
H12 H 0.999111 0.565499 0.626995 0.025 Uiso 1 1 calc R U . . .
C13 C 0.8907(3) 0.6614(3) 0.60989(17) 0.0170(10) Uani 1 1 d . . . . .
H13 H 0.923853 0.700155 0.585040 0.020 Uiso 1 1 calc R U . . .
C14 C 0.7977(3) 0.6866(3) 0.62120(16) 0.0150(9) Uani 1 1 d . . . . .
C15 C 0.7502(3) 0.7680(3) 0.59070(17) 0.0135(9) Uani 1 1 d . . . . .
C16 C 0.7870(3) 0.8670(3) 0.58841(16) 0.0167(9) Uani 1 1 d . . . . .
H16 H 0.845201 0.881791 0.604557 0.020 Uiso 1 1 calc R U . . .
C17 C 0.7392(4) 0.9447(4) 0.56257(18) 0.0205(10) Uani 1 1 d . . . . .
H17 H 0.764604 1.012438 0.561303 0.025 Uiso 1 1 calc R U . . .
C18 C 0.6550(3) 0.9232(4) 0.53882(18) 0.0195(10) Uani 1 1 d . . . . .
H18 H 0.621856 0.976819 0.521947 0.023 Uiso 1 1 calc R U . . .
C19 C 0.6187(3) 0.8251(3) 0.53936(17) 0.0157(10) Uani 1 1 d . . . . .
H19 H 0.561054 0.810906 0.522504 0.019 Uiso 1 1 calc R U . . .
C20 C 0.6660(3) 0.7465(3) 0.5645(2) 0.0126(11) Uani 1 1 d . . . . .
C21 C 0.6295(3) 0.6393(3) 0.56245(16) 0.0130(9) Uani 1 1 d . . . . .
C22 C 0.5724(3) 0.4518(3) 0.56461(16) 0.0142(9) Uani 1 1 d . . . . .
C23 C 0.5416(3) 0.3429(3) 0.56746(18) 0.0155(10) Uani 1 1 d . . . . .
C24 C 0.5967(3) 0.2644(4) 0.58773(19) 0.0173(11) Uani 1 1 d . . . . .
C25 C 0.5665(4) 0.1634(4) 0.58702(18) 0.0218(11) Uani 1 1 d . . . . .
H25 H 0.604420 0.110703 0.601442 0.026 Uiso 1 1 calc R U . . .
C26 C 0.4803(4) 0.1387(4) 0.56517(18) 0.0259(12) Uani 1 1 d . . . . .
H26 H 0.460597 0.068783 0.563557 0.031 Uiso 1 1 calc R U . . .
C27 C 0.4234(4) 0.2156(4) 0.54579(18) 0.0233(11) Uani 1 1 d . . . . .
H27 H 0.363885 0.199298 0.531492 0.028 Uiso 1 1 calc R U . . .
C28 C 0.4543(3) 0.3170(4) 0.54752(17) 0.0192(10) Uani 1 1 d . . . . .
H28 H 0.414748 0.370029 0.534761 0.023 Uiso 1 1 calc R U . . .
N1 N 0.5702(2) 0.8041(3) 0.70643(14) 0.0168(8) Uani 1 1 d . . . . .
N2 N 0.6453(3) 0.7700(3) 0.68194(15) 0.0157(8) Uani 1 1 d . . . . .
N3 N 0.6022(2) 0.5966(3) 0.70128(15) 0.0200(8) Uani 1 1 d . . . . .
N4 N 0.5284(3) 0.6314(3) 0.72713(15) 0.0213(9) Uani 1 1 d . . . . .
N5 N 0.5106(3) 0.5248(3) 0.57765(15) 0.0184(8) Uani 1 1 d . . . . .
N6 N 0.5403(2) 0.6231(3) 0.57658(15) 0.0178(9) Uani 1 1 d . . . . .
N7 N 0.6877(3) 0.5668(3) 0.54358(15) 0.0178(9) Uani 1 1 d . . . . .
N8 N 0.6578(3) 0.4702(3) 0.54454(15) 0.0200(9) Uani 1 1 d . . . . .
Br3 Br 0.46837(3) 0.30610(4) 0.38140(2) 0.03031(13) Uani 1 1 d . . . . .
Br4 Br 0.28753(3) 0.96211(4) 0.20708(2) 0.02318(11) Uani 1 1 d . . . . .
C29 C 0.3532(3) 0.2781(4) 0.41485(19) 0.0200(11) Uani 1 1 d . . . . .
C30 C 0.3196(4) 0.1781(4) 0.41341(19) 0.0256(11) Uani 1 1 d . . . . .
H30 H 0.355197 0.125449 0.397283 0.031 Uiso 1 1 calc R U . . .
C31 C 0.2344(4) 0.1550(4) 0.43542(19) 0.0268(12) Uani 1 1 d . . . . .
H31 H 0.212497 0.085773 0.435611 0.032 Uiso 1 1 calc R U . . .
C32 C 0.1803(4) 0.2318(4) 0.4573(2) 0.0265(12) Uani 1 1 d . . . . .
H32 H 0.121014 0.214849 0.471577 0.032 Uiso 1 1 calc R U . . .
C33 C 0.2106(4) 0.3313(4) 0.45855(19) 0.0239(11) Uani 1 1 d . . . . .
H33 H 0.172705 0.383319 0.473563 0.029 Uiso 1 1 calc R U . . .
C34 C 0.3006(3) 0.3571(4) 0.43702(17) 0.0168(10) Uani 1 1 d . . . . .
C35 C 0.3318(3) 0.4657(3) 0.43996(16) 0.0161(9) Uani 1 1 d . . . . .
C36 C 0.3843(3) 0.6550(3) 0.44411(17) 0.0143(9) Uani 1 1 d . . . . .
C37 C 0.4174(3) 0.7629(3) 0.4420(2) 0.0134(10) Uani 1 1 d . . . . .
C38 C 0.3695(3) 0.8391(3) 0.46868(17) 0.0173(10) Uani 1 1 d . . . . .
H38 H 0.314129 0.822323 0.487109 0.021 Uiso 1 1 calc R U . . .
C39 C 0.4026(3) 0.9396(4) 0.46830(19) 0.0211(11) Uani 1 1 d . . . . .
H39 H 0.369789 0.991880 0.486309 0.025 Uiso 1 1 calc R U . . .
C40 C 0.4840(4) 0.9637(4) 0.44146(19) 0.0230(11) Uani 1 1 d . . . . .
H40 H 0.506935 1.032476 0.441338 0.028 Uiso 1 1 calc R U . . .
C41 C 0.5319(3) 0.8876(3) 0.41491(16) 0.0185(9) Uani 1 1 d . . . . .
H41 H 0.587967 0.904774 0.397250 0.022 Uiso 1 1 calc R U . . .
C42 C 0.4990(3) 0.7868(3) 0.41375(16) 0.0153(9) Uani 1 1 d . . . . .
C43 C 0.5476(3) 0.7039(3) 0.38455(17) 0.0148(9) Uani 1 1 d . . . . .
C44 C 0.6383(3) 0.6755(3) 0.39860(17) 0.0177(10) Uani 1 1 d . . . . .
H44 H 0.670574 0.713774 0.423962 0.021 Uiso 1 1 calc R U . . .
C45 C 0.6820(3) 0.5918(3) 0.37588(17) 0.0201(10) Uani 1 1 d . . . . .
H45 H 0.744631 0.574476 0.385096 0.024 Uiso 1 1 calc R U . . .
C46 C 0.6354(3) 0.5332(4) 0.33995(18) 0.0220(10) Uani 1 1 d . . . . .
H46 H 0.664689 0.473991 0.325805 0.026 Uiso 1 1 calc R U . . .
C47 C 0.5455(3) 0.5612(3) 0.32455(17) 0.0179(9) Uani 1 1 d . . . . .
H47 H 0.513690 0.521423 0.299571 0.021 Uiso 1 1 calc R U . . .
C48 C 0.5017(3) 0.6474(3) 0.34563(16) 0.0138(9) Uani 1 1 d . . . . .
C49 C 0.4116(3) 0.6825(3) 0.32353(17) 0.0148(10) Uani 1 1 d . . . . .
C50 C 0.2676(4) 0.7468(3) 0.2735(2) 0.0159(11) Uani 1 1 d . . . . .
C51 C 0.1850(3) 0.7817(4) 0.24382(17) 0.0164(10) Uani 1 1 d . . . . .
C52 C 0.1818(3) 0.8749(3) 0.21607(16) 0.0183(10) Uani 1 1 d . . . . .
C53 C 0.1000(3) 0.9057(4) 0.19149(17) 0.0235(11) Uani 1 1 d . . . . .
H53 H 0.098729 0.968446 0.172837 0.028 Uiso 1 1 calc R U . . .
C54 C 0.0203(3) 0.8444(4) 0.19436(17) 0.0263(12) Uani 1 1 d . . . . .
H54 H -0.036380 0.866712 0.178776 0.032 Uiso 1 1 calc R U . . .
C55 C 0.0227(4) 0.7516(4) 0.2196(2) 0.0234(13) Uani 1 1 d . . . . .
H55 H -0.031268 0.708413 0.219950 0.028 Uiso 1 1 calc R U . . .
C56 C 0.1039(3) 0.7209(4) 0.24454(17) 0.0191(10) Uani 1 1 d . . . . .
H56 H 0.104482 0.657346 0.262466 0.023 Uiso 1 1 calc R U . . .
N9 N 0.4189(3) 0.4852(3) 0.45815(13) 0.0180(8) Uani 1 1 d . . . . .
N10 N 0.4462(3) 0.5825(3) 0.46019(14) 0.0182(9) Uani 1 1 d . . . . .
N11 N 0.2954(3) 0.6354(3) 0.43092(15) 0.0197(9) Uani 1 1 d . . . . .
N12 N 0.2684(3) 0.5370(3) 0.42864(15) 0.0207(9) Uani 1 1 d . . . . .
N13 N 0.3956(3) 0.7850(3) 0.32186(15) 0.0172(9) Uani 1 1 d . . . . .
N14 N 0.3209(2) 0.8182(3) 0.29671(14) 0.0151(8) Uani 1 1 d . . . . .
N15 N 0.2792(3) 0.6444(3) 0.27864(15) 0.0205(9) Uani 1 1 d . . . . .
N16 N 0.3523(3) 0.6115(3) 0.30506(14) 0.0193(8) Uani 1 1 d . . . . .

loop_
_atom_site_aniso_label
_atom_site_aniso_U_11
_atom_site_aniso_U_22
_atom_site_aniso_U_33
_atom_site_aniso_U_23
_atom_site_aniso_U_13
_atom_site_aniso_U_12
Br1 0.0246(3) 0.0229(3) 0.0254(3) -0.0043(2) 0.0031(2) -0.0026(2)
Br2 0.0193(2) 0.0286(3) 0.0371(3) 0.0038(2) -0.0071(2) 0.0023(2)
C1 0.017(2) 0.022(2) 0.017(2) 0.0048(19) -0.0020(18) -0.0009(18)
C2 0.025(3) 0.036(3) 0.016(2) 0.003(2) 0.003(2) 0.007(2)
C3 0.016(2) 0.055(4) 0.016(2) 0.011(2) 0.0071(19) 0.006(2)
C4 0.016(3) 0.045(3) 0.021(4) 0.016(2) -0.002(3) -0.004(2)
C5 0.019(2) 0.029(3) 0.017(2) 0.007(2) -0.0024(19) -0.001(2)
C6 0.018(3) 0.022(2) 0.013(2) 0.007(2) -0.0023(19) -0.001(2)
C7 0.018(3) 0.022(3) 0.013(3) 0.0056(19) -0.004(2) -0.004(2)
C8 0.018(2) 0.016(2) 0.010(2) 0.0002(18) -0.0037(17) 0.0015(18)
C9 0.015(2) 0.017(2) 0.014(2) -0.0033(18) -0.0033(17) -0.0019(18)
C10 0.028(3) 0.015(2) 0.018(2) -0.0006(18) -0.003(2) -0.001(2)
C11 0.026(2) 0.019(2) 0.021(2) -0.0031(19) -0.008(2) 0.0067(19)
C12 0.017(2) 0.021(2) 0.024(2) -0.008(2) -0.0050(19) 0.0035(19)
C13 0.017(2) 0.016(2) 0.019(2) -0.0028(17) -0.0007(18) -0.0036(19)
C14 0.019(2) 0.012(2) 0.014(2) -0.0034(18) -0.0028(19) -0.0029(17)
C15 0.014(2) 0.015(2) 0.012(2) 0.0004(18) 0.0055(18) -0.0005(18)
C16 0.017(2) 0.015(2) 0.018(2) -0.0014(18) 0.0024(18) -0.0011(18)
C17 0.027(3) 0.013(2) 0.022(2) 0.0012(19) 0.005(2) -0.0073(19)
C18 0.024(3) 0.016(2) 0.018(2) 0.0060(19) 0.001(2) 0.003(2)
C19 0.017(2) 0.017(2) 0.013(2) -0.0009(18) 0.0012(18) -0.0005(19)
C20 0.017(3) 0.011(2) 0.011(3) 0.0012(16) 0.002(2) -0.0011(17)
C21 0.015(2) 0.014(2) 0.010(2) -0.0005(17) -0.0033(17) -0.0011(17)
C22 0.017(2) 0.016(2) 0.010(2) -0.0002(17) -0.0019(17) -0.0008(18)
C23 0.019(2) 0.012(2) 0.015(2) -0.0007(18) 0.0050(19) -0.0009(18)
C24 0.019(3) 0.019(3) 0.013(3) -0.0020(19) -0.003(2) -0.002(2)
C25 0.033(3) 0.014(2) 0.018(3) 0.0001(19) 0.000(2) 0.004(2)
C26 0.042(3) 0.014(2) 0.022(3) 0.002(2) 0.000(2) -0.007(2)
C27 0.031(3) 0.021(3) 0.018(3) 0.002(2) -0.002(2) -0.009(2)
C28 0.023(3) 0.021(3) 0.013(2) 0.0039(19) -0.0053(19) -0.001(2)
N1 0.0168(19) 0.018(2) 0.0149(18) -0.0001(17) -0.0006(16) -0.0006(15)
N2 0.017(2) 0.018(2) 0.012(2) 0.0012(16) 0.0003(16) 0.0016(17)
N3 0.021(2) 0.016(2) 0.023(2) 0.0002(17) 0.0030(18) -0.0038(16)
N4 0.024(2) 0.017(2) 0.023(2) -0.0001(17) 0.0052(17) -0.0036(17)
N5 0.0189(19) 0.014(2) 0.023(2) 0.0006(16) 0.0003(17) -0.0021(16)
N6 0.0137(19) 0.015(2) 0.024(2) 0.0001(16) -0.0001(16) -0.0038(15)
N7 0.022(2) 0.013(2) 0.019(2) -0.0023(16) 0.0058(17) -0.0018(17)
N8 0.022(2) 0.015(2) 0.023(2) -0.0037(16) 0.0057(17) -0.0028(16)
Br3 0.0227(3) 0.0330(3) 0.0352(3) -0.0041(3) 0.0064(2) 0.0048(2)
Br4 0.0247(2) 0.0214(2) 0.0234(2) 0.0031(2) -0.0024(2) -0.00258(19)
C29 0.021(3) 0.022(3) 0.017(3) 0.004(2) -0.002(2) 0.002(2)
C30 0.040(3) 0.018(3) 0.019(3) -0.004(2) -0.006(2) 0.005(2)
C31 0.043(3) 0.019(3) 0.019(3) 0.001(2) -0.004(2) -0.008(2)
C32 0.029(3) 0.026(3) 0.025(3) 0.000(2) 0.003(2) -0.010(2)
C33 0.035(3) 0.011(2) 0.026(3) -0.002(2) -0.013(2) 0.001(2)
C34 0.023(2) 0.018(2) 0.010(2) 0.0004(18) -0.0021(19) -0.0006(19)
C35 0.023(2) 0.014(2) 0.012(2) 0.0013(18) 0.0034(18) -0.0025(19)
C36 0.018(2) 0.015(2) 0.010(2) -0.0004(18) 0.0020(18) 0.0011(18)
C37 0.014(2) 0.012(2) 0.014(3) 0.0018(17) -0.004(2) -0.0004(17)
C38 0.020(2) 0.018(2) 0.014(2) -0.0010(18) -0.0032(19) 0.0026(19)
C39 0.025(3) 0.017(2) 0.021(2) -0.0025(19) -0.008(2) 0.005(2)
C40 0.032(3) 0.013(2) 0.024(3) 0.000(2) -0.012(2) -0.003(2)
C41 0.018(2) 0.019(2) 0.018(2) 0.0033(18) -0.006(2) -0.0058(19)
C42 0.020(2) 0.014(2) 0.011(2) 0.0026(19) -0.0058(18) -0.001(2)
C43 0.016(2) 0.015(2) 0.013(2) 0.0053(18) 0.0022(19) -0.0040(17)
C44 0.019(2) 0.014(2) 0.019(2) 0.0026(18) -0.0008(18) -0.0014(18)
C45 0.015(2) 0.022(2) 0.023(2) 0.008(2) -0.0006(19) -0.0014(18)
C46 0.026(3) 0.017(2) 0.024(2) 0.007(2) 0.005(2) 0.006(2)
C47 0.022(2) 0.017(2) 0.015(2) 0.0029(18) 0.0014(19) -0.0013(19)
C48 0.016(2) 0.010(2) 0.015(2) 0.0035(17) 0.0016(17) -0.0023(17)
C49 0.017(2) 0.014(2) 0.013(2) -0.0016(18) 0.0012(18) -0.0019(18)
C50 0.013(2) 0.021(3) 0.013(3) -0.0032(18) 0.002(2) -0.0010(18)
C51 0.017(2) 0.018(2) 0.014(2) -0.004(2) -0.0023(19) 0.003(2)
C52 0.020(2) 0.022(2) 0.014(2) -0.0049(18) -0.0008(18) 0.0012(19)
C53 0.029(3) 0.025(3) 0.016(2) -0.0047(19) -0.004(2) 0.008(2)
C54 0.020(3) 0.041(3) 0.018(2) -0.013(2) -0.0043(19) 0.007(2)
C55 0.019(3) 0.033(3) 0.018(3) -0.010(2) 0.000(2) -0.004(2)
C56 0.020(3) 0.021(3) 0.016(2) -0.0047(19) 0.0033(19) -0.005(2)
N9 0.022(2) 0.019(2) 0.0137(19) 0.0030(15) -0.0016(16) -0.0005(16)
N10 0.024(2) 0.0131(19) 0.017(2) 0.0045(16) 0.0002(17) -0.0056(17)
N11 0.018(2) 0.014(2) 0.026(2) 0.0018(16) 0.0034(16) -0.0008(16)
N12 0.0183(19) 0.017(2) 0.026(2) 0.0011(17) 0.0014(17) -0.0028(17)
N13 0.017(2) 0.019(2) 0.016(2) 0.0005(18) -0.0016(16) -0.0010(18)
N14 0.0150(18) 0.0172(19) 0.0133(18) -0.0030(16) -0.0016(16) 0.0007(15)
N15 0.018(2) 0.020(2) 0.023(2) -0.0032(17) -0.0038(16) 0.0008(17)
N16 0.0196(19) 0.018(2) 0.020(2) 0.0004(16) -0.0030(16) 0.0003(16)

loop_
_atom_type_symbol
_atom_type_description
_atom_type_scat_dispersion_real
_atom_type_scat_dispersion_imag
_atom_type_scat_source
C C 0.0033 0.0016 'International Tables Vol C Tables 4.2.6.8 and 6.1.1.4'
H H 0.0000 0.0000 'International Tables Vol C Tables 4.2.6.8 and 6.1.1.4'
Br Br -0.2901 2.4595 'International Tables Vol C Tables 4.2.6.8 and 6.1.1.4'
N N 0.0061 0.0033 'International Tables Vol C Tables 4.2.6.8 and 6.1.1.4'

loop_
_geom_angle_atom_site_label_1
_geom_angle_atom_site_label_2
_geom_angle_atom_site_label_3
_geom_angle
_geom_angle_site_symmetry_1
_geom_angle_site_symmetry_3
_geom_angle_publ_flag
C2 C1 Br1 116.1(4) . . ?
C2 C1 C6 120.7(4) . . ?
C6 C1 Br1 123.2(3) . . ?
C1 C2 H2 119.7 . . ?
C3 C2 C1 120.5(5) . . ?
C3 C2 H2 119.7 . . ?
C2 C3 H3 119.9 . . ?
C2 C3 C4 120.3(5) . . ?
C4 C3 H3 119.9 . . ?
C3 C4 H4 120.0 . . ?
C3 C4 C5 120.0(5) . . ?
C5 C4 H4 120.0 . . ?
C4 C5 H5 119.6 . . ?
C4 C5 C6 120.7(5) . . ?
C6 C5 H5 119.6 . . ?
C1 C6 C5 117.9(4) . . ?
C1 C6 C7 125.1(4) . . ?
C5 C6 C7 117.0(4) . . ?
N1 C7 C6 119.0(4) . . ?
N1 C7 N4 123.5(5) . . ?
N4 C7 C6 117.4(4) . . ?
N2 C8 C9 117.3(4) . . ?
N2 C8 N3 124.2(4) . . ?
N3 C8 C9 118.5(4) . . ?
C10 C9 C8 117.7(4) . . ?
C14 C9 C8 122.2(4) . . ?
C14 C9 C10 119.7(4) . . ?
C9 C10 H10 119.9 . . ?
C11 C10 C9 120.2(4) . . ?
C11 C10 H10 119.9 . . ?
C10 C11 H11 120.1 . . ?
C12 C11 C10 119.9(4) . . ?
C12 C11 H11 120.1 . . ?
C11 C12 H12 119.9 . . ?
C11 C12 C13 120.2(4) . . ?
C13 C12 H12 119.9 . . ?
C12 C13 H13 119.6 . . ?
C12 C13 C14 120.8(4) . . ?
C14 C13 H13 119.6 . . ?
C9 C14 C15 122.3(4) . . ?
C13 C14 C9 118.9(4) . . ?
C13 C14 C15 118.8(4) . . ?
C16 C15 C14 120.5(4) . . ?
C16 C15 C20 118.8(4) . . ?
C20 C15 C14 120.6(4) . . ?
C15 C16 H16 119.8 . . ?
C15 C16 C17 120.4(4) . . ?
C17 C16 H16 119.8 . . ?
C16 C17 H17 120.0 . . ?
C18 C17 C16 119.9(4) . . ?
C18 C17 H17 120.0 . . ?
C17 C18 H18 119.7 . . ?
C19 C18 C17 120.6(4) . . ?
C19 C18 H18 119.7 . . ?
C18 C19 H19 120.0 . . ?
C18 C19 C20 120.1(4) . . ?
C20 C19 H19 120.0 . . ?
C15 C20 C21 120.0(4) . . ?
C19 C20 C15 120.0(4) . . ?
C19 C20 C21 119.9(4) . . ?
N6 C21 C20 117.9(4) . . ?
N6 C21 N7 125.2(4) . . ?
N7 C21 C20 116.8(4) . . ?
N5 C22 C23 117.9(4) . . ?
N5 C22 N8 124.7(4) . . ?
N8 C22 C23 117.1(4) . . ?
C24 C23 C22 123.4(4) . . ?
C28 C23 C22 118.4(4) . . ?
C28 C23 C24 118.1(4) . . ?
C23 C24 Br2 120.9(3) . . ?
C25 C24 Br2 118.0(4) . . ?
C25 C24 C23 120.9(4) . . ?
C24 C25 H25 120.0 . . ?
C24 C25 C26 119.9(5) . . ?
C26 C25 H25 120.0 . . ?
C25 C26 H26 119.9 . . ?
C27 C26 C25 120.2(4) . . ?
C27 C26 H26 119.9 . . ?
C26 C27 H27 120.5 . . ?
C26 C27 C28 119.1(4) . . ?
C28 C27 H27 120.5 . . ?
C23 C28 H28 119.2 . . ?
C27 C28 C23 121.7(4) . . ?
C27 C28 H28 119.2 . . ?
N2 N1 C7 118.1(4) . . ?
N1 N2 C8 118.1(4) . . ?
N4 N3 C8 117.2(4) . . ?
N3 N4 C7 118.4(4) . . ?
C22 N5 N6 117.4(4) . . ?
C21 N6 N5 116.9(4) . . ?
N8 N7 C21 117.1(4) . . ?
N7 N8 C22 117.7(4) . . ?
C30 C29 Br3 117.8(4) . . ?
C30 C29 C34 120.9(5) . . ?
C34 C29 Br3 121.1(4) . . ?
C29 C30 H30 120.1 . . ?
C31 C30 C29 119.8(5) . . ?
C31 C30 H30 120.1 . . ?
C30 C31 H31 119.7 . . ?
C30 C31 C32 120.5(5) . . ?
C32 C31 H31 119.7 . . ?
C31 C32 H32 119.4 . . ?
C33 C32 C31 121.1(5) . . ?
C33 C32 H32 119.4 . . ?
C32 C33 H33 120.2 . . ?
C32 C33 C34 119.5(5) . . ?
C34 C33 H33 120.2 . . ?
C29 C34 C33 118.1(4) . . ?
C29 C34 C35 124.0(4) . . ?
C33 C34 C35 117.9(4) . . ?
N9 C35 C34 118.1(4) . . ?
N12 C35 C34 116.6(4) . . ?
N12 C35 N9 124.9(4) . . ?
N10 C36 C37 117.5(4) . . ?
N11 C36 C37 118.2(4) . . ?
N11 C36 N10 124.3(4) . . ?
C38 C37 C36 119.9(4) . . ?
C38 C37 C42 120.8(4) . . ?
C42 C37 C36 119.3(4) . . ?
C37 C38 H38 120.1 . . ?
C39 C38 C37 119.9(4) . . ?
C39 C38 H38 120.1 . . ?
C38 C39 H39 120.1 . . ?
C38 C39 C40 119.8(5) . . ?
C40 C39 H39 120.1 . . ?
C39 C40 H40 119.9 . . ?
C41 C40 C39 120.3(4) . . ?
C41 C40 H40 119.9 . . ?
C40 C41 H41 119.5 . . ?
C40 C41 C42 121.0(4) . . ?
C42 C41 H41 119.5 . . ?
C37 C42 C43 119.6(4) . . ?
C41 C42 C37 118.1(4) . . ?
C41 C42 C43 122.3(4) . . ?
C44 C43 C42 118.9(4) . . ?
C44 C43 C48 118.8(4) . . ?
C48 C43 C42 122.1(4) . . ?
C43 C44 H44 119.7 . . ?
C45 C44 C43 120.6(4) . . ?
C45 C44 H44 119.7 . . ?
C44 C45 H45 119.7 . . ?
C46 C45 C44 120.6(4) . . ?
C46 C45 H45 119.7 . . ?
C45 C46 H46 120.1 . . ?
C45 C46 C47 119.9(4) . . ?
C47 C46 H46 120.1 . . ?
C46 C47 H47 119.9 . . ?
C46 C47 C48 120.3(4) . . ?
C48 C47 H47 119.9 . . ?
C43 C48 C49 121.5(4) . . ?
C47 C48 C43 119.7(4) . . ?
C47 C48 C49 118.5(4) . . ?
N13 C49 C48 117.5(4) . . ?
N16 C49 C48 118.4(4) . . ?
N16 C49 N13 124.0(4) . . ?
N14 C50 C51 118.4(4) . . ?
N14 C50 N15 124.4(5) . . ?
N15 C50 C51 116.9(4) . . ?
C52 C51 C50 124.1(4) . . ?
C56 C51 C50 118.3(4) . . ?
C56 C51 C52 117.6(4) . . ?
C51 C52 Br4 123.3(3) . . ?
C53 C52 Br4 115.7(3) . . ?
C53 C52 C51 120.9(4) . . ?
C52 C53 H53 120.2 . . ?
C54 C53 C52 119.6(5) . . ?
C54 C53 H53 120.2 . . ?
C53 C54 H54 119.7 . . ?
C55 C54 C53 120.5(5) . . ?
C55 C54 H54 119.7 . . ?
C54 C55 H55 120.0 . . ?
C54 C55 C56 120.0(5) . . ?
C56 C55 H55 120.0 . . ?
C51 C56 H56 119.3 . . ?
C55 C56 C51 121.3(5) . . ?
C55 C56 H56 119.3 . . ?
N10 N9 C35 117.5(4) . . ?
N9 N10 C36 117.3(4) . . ?
N12 N11 C36 117.8(4) . . ?
C35 N12 N11 117.5(4) . . ?
N14 N13 C49 118.1(4) . . ?
N13 N14 C50 117.2(4) . . ?
N16 N15 C50 117.9(4) . . ?
N15 N16 C49 117.6(4) . . ?

loop_
_geom_bond_atom_site_label_1
_geom_bond_atom_site_label_2
_geom_bond_distance
_geom_bond_site_symmetry_2
_geom_bond_publ_flag
Br1 C1 1.899(4) . ?
Br2 C24 1.901(5) . ?
C1 C2 1.389(6) . ?
C1 C6 1.396(7) . ?
C2 H2 0.9500 . ?
C2 C3 1.370(7) . ?
C3 H3 0.9500 . ?
C3 C4 1.379(8) . ?
C4 H4 0.9500 . ?
C4 C5 1.388(7) . ?
C5 H5 0.9500 . ?
C5 C6 1.408(7) . ?
C6 C7 1.476(7) . ?
C7 N1 1.346(6) . ?
C7 N4 1.355(6) . ?
C8 C9 1.474(6) . ?
C8 N2 1.346(6) . ?
C8 N3 1.354(6) . ?
C9 C10 1.402(6) . ?
C9 C14 1.400(6) . ?
C10 H10 0.9500 . ?
C10 C11 1.386(6) . ?
C11 H11 0.9500 . ?
C11 C12 1.383(7) . ?
C12 H12 0.9500 . ?
C12 C13 1.384(6) . ?
C13 H13 0.9500 . ?
C13 C14 1.395(6) . ?
C14 C15 1.489(6) . ?
C15 C16 1.388(6) . ?
C15 C20 1.409(7) . ?
C16 H16 0.9500 . ?
C16 C17 1.393(6) . ?
C17 H17 0.9500 . ?
C17 C18 1.380(7) . ?
C18 H18 0.9500 . ?
C18 C19 1.374(6) . ?
C19 H19 0.9500 . ?
C19 C20 1.390(6) . ?
C20 C21 1.486(6) . ?
C21 N6 1.339(5) . ?
C21 N7 1.347(6) . ?
C22 C23 1.481(6) . ?
C22 N5 1.337(6) . ?
C22 N8 1.346(6) . ?
C23 C24 1.391(7) . ?
C23 C28 1.390(6) . ?
C24 C25 1.379(6) . ?
C25 H25 0.9500 . ?
C25 C26 1.391(7) . ?
C26 H26 0.9500 . ?
C26 C27 1.383(7) . ?
C27 H27 0.9500 . ?
C27 C28 1.386(7) . ?
C28 H28 0.9500 . ?
N1 N2 1.324(5) . ?
N3 N4 1.331(5) . ?
N5 N6 1.343(5) . ?
N7 N8 1.324(5) . ?
Br3 C29 1.895(5) . ?
Br4 C52 1.897(5) . ?
C29 C30 1.383(7) . ?
C29 C34 1.397(7) . ?
C30 H30 0.9500 . ?
C30 C31 1.377(7) . ?
C31 H31 0.9500 . ?
C31 C32 1.384(7) . ?
C32 H32 0.9500 . ?
C32 C33 1.360(7) . ?
C33 H33 0.9500 . ?
C33 C34 1.439(7) . ?
C34 C35 1.479(6) . ?
C35 N9 1.352(6) . ?
C35 N12 1.326(6) . ?
C36 C37 1.477(6) . ?
C36 N10 1.356(6) . ?
C36 N11 1.337(6) . ?
C37 C38 1.391(6) . ?
C37 C42 1.414(7) . ?
C38 H38 0.9500 . ?
C38 C39 1.385(6) . ?
C39 H39 0.9500 . ?
C39 C40 1.393(7) . ?
C40 H40 0.9500 . ?
C40 C41 1.387(7) . ?
C41 H41 0.9500 . ?
C41 C42 1.388(6) . ?
C42 C43 1.491(6) . ?
C43 C44 1.393(6) . ?
C43 C48 1.419(6) . ?
C44 H44 0.9500 . ?
C44 C45 1.387(6) . ?
C45 H45 0.9500 . ?
C45 C46 1.383(7) . ?
C46 H46 0.9500 . ?
C46 C47 1.390(7) . ?
C47 H47 0.9500 . ?
C47 C48 1.395(6) . ?
C48 C49 1.480(6) . ?
C49 N13 1.349(6) . ?
C49 N16 1.341(5) . ?
C50 C51 1.482(7) . ?
C50 N14 1.343(6) . ?
C50 N15 1.345(6) . ?
C51 C52 1.412(6) . ?
C51 C56 1.397(6) . ?
C52 C53 1.390(6) . ?
C53 H53 0.9500 . ?
C53 C54 1.387(7) . ?
C54 H54 0.9500 . ?
C54 C55 1.376(8) . ?
C55 H55 0.9500 . ?
C55 C56 1.388(7) . ?
C56 H56 0.9500 . ?
N9 N10 1.321(5) . ?
N11 N12 1.333(5) . ?
N13 N14 1.324(5) . ?
N15 N16 1.321(5) . ?

loop_
_geom_torsion_atom_site_label_1
_geom_torsion_atom_site_label_2
_geom_torsion_atom_site_label_3
_geom_torsion_atom_site_label_4
_geom_torsion
_geom_torsion_site_symmetry_1
_geom_torsion_site_symmetry_2
_geom_torsion_site_symmetry_3
_geom_torsion_site_symmetry_4
_geom_torsion_publ_flag
Br1 C1 C2 C3 -177.3(4) . . . . ?
Br1 C1 C6 C5 176.1(3) . . . . ?
Br1 C1 C6 C7 -5.9(7) . . . . ?
Br2 C24 C25 C26 176.2(4) . . . . ?
C1 C2 C3 C4 1.2(7) . . . . ?
C1 C6 C7 N1 -34.1(7) . . . . ?
C1 C6 C7 N4 150.0(5) . . . . ?
C2 C1 C6 C5 -2.2(7) . . . . ?
C2 C1 C6 C7 175.7(4) . . . . ?
C2 C3 C4 C5 -2.3(8) . . . . ?
C3 C4 C5 C6 1.1(8) . . . . ?
C4 C5 C6 C1 1.1(7) . . . . ?
C4 C5 C6 C7 -177.0(5) . . . . ?
C5 C6 C7 N1 143.9(5) . . . . ?
C5 C6 C7 N4 -32.0(6) . . . . ?
C6 C1 C2 C3 1.1(7) . . . . ?
C6 C7 N1 N2 177.9(4) . . . . ?
C6 C7 N4 N3 -179.8(4) . . . . ?
C7 N1 N2 C8 1.6(6) . . . . ?
C8 C9 C10 C11 -169.3(4) . . . . ?
C8 C9 C14 C13 166.8(4) . . . . ?
C8 C9 C14 C15 -15.1(6) . . . . ?
C8 N3 N4 C7 2.1(6) . . . . ?
C9 C8 N2 N1 -172.4(4) . . . . ?
C9 C8 N3 N4 170.4(4) . . . . ?
C9 C10 C11 C12 1.2(7) . . . . ?
C9 C14 C15 C16 123.5(5) . . . . ?
C9 C14 C15 C20 -55.2(6) . . . . ?
C10 C9 C14 C13 -6.0(6) . . . . ?
C10 C9 C14 C15 172.1(4) . . . . ?
C10 C11 C12 C13 -3.9(7) . . . . ?
C11 C12 C13 C14 1.6(7) . . . . ?
C12 C13 C14 C9 3.4(6) . . . . ?
C12 C13 C14 C15 -174.8(4) . . . . ?
C13 C14 C15 C16 -58.4(6) . . . . ?
C13 C14 C15 C20 123.0(5) . . . . ?
C14 C9 C10 C11 3.8(6) . . . . ?
C14 C15 C16 C17 -175.8(4) . . . . ?
C14 C15 C20 C19 175.2(4) . . . . ?
C14 C15 C20 C21 -6.8(7) . . . . ?
C15 C16 C17 C18 -0.4(7) . . . . ?
C15 C20 C21 N6 127.6(5) . . . . ?
C15 C20 C21 N7 -56.2(6) . . . . ?
C16 C15 C20 C19 -3.5(7) . . . . ?
C16 C15 C20 C21 174.5(4) . . . . ?
C16 C17 C18 C19 -1.5(7) . . . . ?
C17 C18 C19 C20 0.9(7) . . . . ?
C18 C19 C20 C15 1.7(7) . . . . ?
C18 C19 C20 C21 -176.4(4) . . . . ?
C19 C20 C21 N6 -54.4(6) . . . . ?
C19 C20 C21 N7 121.9(5) . . . . ?
C20 C15 C16 C17 2.9(7) . . . . ?
C20 C21 N6 N5 -175.7(4) . . . . ?
C20 C21 N7 N8 175.9(4) . . . . ?
C21 N7 N8 C22 -0.6(6) . . . . ?
C22 C23 C24 Br2 8.3(7) . . . . ?
C22 C23 C24 C25 -176.6(4) . . . . ?
C22 C23 C28 C27 175.7(4) . . . . ?
C22 N5 N6 C21 0.0(6) . . . . ?
C23 C22 N5 N6 177.8(4) . . . . ?
C23 C22 N8 N7 -177.4(4) . . . . ?
C23 C24 C25 C26 0.9(7) . . . . ?
C24 C23 C28 C27 -2.5(7) . . . . ?
C24 C25 C26 C27 -2.3(7) . . . . ?
C25 C26 C27 C28 1.4(7) . . . . ?
C26 C27 C28 C23 1.1(7) . . . . ?
C28 C23 C24 Br2 -173.7(4) . . . . ?
C28 C23 C24 C25 1.5(7) . . . . ?
N1 C7 N4 N3 4.5(7) . . . . ?
N2 C8 C9 C10 143.1(4) . . . . ?
N2 C8 C9 C14 -29.9(6) . . . . ?
N2 C8 N3 N4 -7.1(6) . . . . ?
N3 C8 C9 C10 -34.6(6) . . . . ?
N3 C8 C9 C14 152.5(4) . . . . ?
N3 C8 N2 N1 5.2(6) . . . . ?
N4 C7 N1 N2 -6.4(7) . . . . ?
N5 C22 C23 C24 -136.2(5) . . . . ?
N5 C22 C23 C28 45.7(6) . . . . ?
N5 C22 N8 N7 9.0(7) . . . . ?
N6 C21 N7 N8 -8.1(7) . . . . ?
N7 C21 N6 N5 8.4(6) . . . . ?
N8 C22 C23 C24 49.8(6) . . . . ?
N8 C22 C23 C28 -128.2(5) . . . . ?
N8 C22 N5 N6 -8.7(7) . . . . ?
Br3 C29 C30 C31 -177.4(4) . . . . ?
Br3 C29 C34 C33 175.6(3) . . . . ?
Br3 C29 C34 C35 -4.7(6) . . . . ?
Br4 C52 C53 C54 177.5(3) . . . . ?
C29 C30 C31 C32 2.5(8) . . . . ?
C29 C34 C35 N9 -49.9(6) . . . . ?
C29 C34 C35 N12 135.9(5) . . . . ?
C30 C29 C34 C33 0.3(7) . . . . ?
C30 C29 C34 C35 -180.0(4) . . . . ?
C30 C31 C32 C33 -1.4(8) . . . . ?
C31 C32 C33 C34 -0.2(8) . . . . ?
C32 C33 C34 C29 0.7(7) . . . . ?
C32 C33 C34 C35 -179.0(4) . . . . ?
C33 C34 C35 N9 129.8(4) . . . . ?
C33 C34 C35 N12 -44.4(6) . . . . ?
C34 C29 C30 C31 -2.0(7) . . . . ?
C34 C35 N9 N10 179.5(4) . . . . ?
C34 C35 N12 N11 -179.8(4) . . . . ?
C35 N9 N10 C36 0.3(6) . . . . ?
C36 C37 C38 C39 177.5(4) . . . . ?
C36 C37 C42 C41 -176.2(4) . . . . ?
C36 C37 C42 C43 2.9(7) . . . . ?
C36 N11 N12 C35 0.4(6) . . . . ?
C37 C36 N10 N9 -174.7(4) . . . . ?
C37 C36 N11 N12 174.3(4) . . . . ?
C37 C38 C39 C40 -0.4(7) . . . . ?
C37 C42 C43 C44 -115.3(5) . . . . ?
C37 C42 C43 C48 59.5(6) . . . . ?
C38 C37 C42 C41 2.4(7) . . . . ?
C38 C37 C42 C43 -178.5(4) . . . . ?
C38 C39 C40 C41 0.3(7) . . . . ?
C39 C40 C41 C42 1.1(7) . . . . ?
C40 C41 C42 C37 -2.4(6) . . . . ?
C40 C41 C42 C43 178.5(4) . . . . ?
C41 C42 C43 C44 63.8(6) . . . . ?
C41 C42 C43 C48 -121.4(5) . . . . ?
C42 C37 C38 C39 -1.0(7) . . . . ?
C42 C43 C44 C45 173.3(4) . . . . ?
C42 C43 C48 C47 -170.8(4) . . . . ?
C42 C43 C48 C49 14.5(6) . . . . ?
C43 C44 C45 C46 -1.9(7) . . . . ?
C43 C48 C49 N13 30.7(6) . . . . ?
C43 C48 C49 N16 -151.3(4) . . . . ?
C44 C43 C48 C47 4.0(6) . . . . ?
C44 C43 C48 C49 -170.7(4) . . . . ?
C44 C45 C46 C47 3.1(7) . . . . ?
C45 C46 C47 C48 -0.7(7) . . . . ?
C46 C47 C48 C43 -2.8(6) . . . . ?
C46 C47 C48 C49 172.1(4) . . . . ?
C47 C48 C49 N13 -144.1(4) . . . . ?
C47 C48 C49 N16 33.9(6) . . . . ?
C48 C43 C44 C45 -1.7(6) . . . . ?
C48 C49 N13 N14 171.9(4) . . . . ?
C48 C49 N16 N15 -169.9(4) . . . . ?
C49 N13 N14 C50 -1.7(6) . . . . ?
C50 C51 C52 Br4 6.8(6) . . . . ?
C50 C51 C52 C53 -176.2(4) . . . . ?
C50 C51 C56 C55 176.9(5) . . . . ?
C50 N15 N16 C49 -2.2(6) . . . . ?
C51 C50 N14 N13 -178.2(4) . . . . ?
C51 C50 N15 N16 -179.9(4) . . . . ?
C51 C52 C53 C54 0.2(6) . . . . ?
C52 C51 C56 C55 -1.0(7) . . . . ?
C52 C53 C54 C55 -2.6(7) . . . . ?
C53 C54 C55 C56 3.1(8) . . . . ?
C54 C55 C56 C51 -1.3(8) . . . . ?
C56 C51 C52 Br4 -175.5(3) . . . . ?
C56 C51 C52 C53 1.5(6) . . . . ?
N9 C35 N12 N11 6.5(7) . . . . ?
N10 C36 C37 C38 -123.5(5) . . . . ?
N10 C36 C37 C42 55.1(6) . . . . ?
N10 C36 N11 N12 -6.9(7) . . . . ?
N11 C36 C37 C38 55.5(6) . . . . ?
N11 C36 C37 C42 -126.0(5) . . . . ?
N11 C36 N10 N9 6.4(6) . . . . ?
N12 C35 N9 N10 -6.9(6) . . . . ?
N13 C49 N16 N15 7.9(6) . . . . ?
N14 C50 C51 C52 34.1(7) . . . . ?
N14 C50 C51 C56 -143.6(5) . . . . ?
N14 C50 N15 N16 -5.4(7) . . . . ?
N15 C50 C51 C52 -151.1(4) . . . . ?
N15 C50 C51 C56 31.2(6) . . . . ?
N15 C50 N14 N13 7.4(7) . . . . ?
N16 C49 N13 N14 -6.0(6) . . . . ?

loop_
_twin_individual_id
_twin_individual_mass_fraction_refined
1 0.732(7)
2 0.268(7)
